data_4318160
loop_
_publ_author_name
'Hitoshi Kumagai'
'Cameron J. Kepert'
'Mohamedally Kurmoo'

_publ_contact_author
;
       Mohamedally Kurmoo
       Groupe des Materiaux Inorganiques
       Institut de Physique et Chimie des Materiaux de Strasbourg
       23 rue du Loess
       67037 Strasbourg Cedex
       France
;
_publ_contact_author_email kurmoo@ipcms.u-strasbg.fr
_publ_contact_author_fax '+33 3 88 10 72 47'
_publ_contact_author_phone '+33 3 88 10 71 33'
_publ_section_title
;
 Construction of Hydrogen-Bonded and Coordination-Bonded Networks of
 Cobalt(II) with Pyromellitate: Synthesis, Structures, and Magnetic
 Properties
;
_journal_name_full 'Inorganic Chemistry'
_journal_page_first 3410
_journal_page_last 3422
_journal_paper_doi 10.1021/ic020065y
_journal_volume 41
_journal_year 2002
_chemical_formula_moiety 'C10 H14 Co2 O14'
_chemical_formula_sum 'C10 H14 Co2 O14'
_chemical_formula_weight 476.08
_chemical_name_systematic ' ?'
_space_group_IT_number 2
_symmetry_cell_setting triclinic
_symmetry_space_group_name_Hall '-P 1'
_symmetry_space_group_name_H-M 'P -1'
_cell_angle_alpha 100.605(5)
_cell_angle_beta 91.564(5)
_cell_angle_gamma 92.844(5)
_cell_formula_units_Z 2
_cell_length_a 7.4383(4)
_cell_length_b 8.8006(5)
_cell_length_c 12.4710(8)
_cell_measurement_reflns_used 5265
_cell_measurement_temperature 294
_cell_measurement_theta_max 27.5
_cell_measurement_theta_min 1.4
_cell_volume 800.89(8)
_computing_publication_material CIFGEN_IN_OpenMoleN_(_1997)
_computing_structure_refinement LSFM_OpenMoleN_(_1997)
_computing_structure_solution Direct_methods_(SIR,_Burla_et_al.,_1989)
_diffrn_ambient_temperature 294
_diffrn_measurement_details
;
    5265 reflections were collected using program Collect
  ("Collect" Data collection software, Nonius B.V., 1998)
  The conditions were as follow : crystal to detector distance =  35. mm.
  Scan angle =  2.0 deg 1 scans of   20 sec per frame.
  Data collection was divided into  2 set(s)
  with the following starting angles and number of frames :

  Set 1 Theta =    5.90 Omega =    0.00 Kappa =    0.00   57 frames
  Set 2 Theta =   -3.50 Kappa = -166.00 Phi   =    0.00   14 frames
  Friedel pairs were averaged. Internal R = 0.04
;
_diffrn_measurement_device_type KappaCCD
_diffrn_measurement_method '\p scans'
_diffrn_radiation_monochromator graphite
_diffrn_radiation_type Mo-K\a
_diffrn_radiation_wavelength 0.71073
_diffrn_reflns_av_R_equivalents 0.040
_diffrn_reflns_av_sigmaI/netI 0.333
_diffrn_reflns_limit_h_max 9
_diffrn_reflns_limit_h_min -9
_diffrn_reflns_limit_k_max 11
_diffrn_reflns_limit_k_min -11
_diffrn_reflns_limit_l_max 13
_diffrn_reflns_limit_l_min -16
_diffrn_reflns_number 5265
_diffrn_reflns_theta_max 27.46
_diffrn_reflns_theta_min 2.5
_diffrn_source xray_tube
_diffrn_standards_decay_% 0
_exptl_absorpt_coefficient_mu 2.147
_exptl_absorpt_correction_T_max 1.1348
_exptl_absorpt_correction_T_min 0.9349
_exptl_absorpt_correction_type refdelf_(Walker_&_Stuart,_1983)
_exptl_crystal_colour red
_exptl_crystal_density_diffrn 1.97
_exptl_crystal_density_method none
_exptl_crystal_description prism
_exptl_crystal_F_000 480
_exptl_crystal_size_max 0.10
_exptl_crystal_size_mid 0.07
_exptl_crystal_size_min 0.07
_refine_diff_density_max 0.697
_refine_diff_density_min -0.918
_refine_ls_extinction_method none
_refine_ls_goodness_of_fit_all 8.949
_refine_ls_goodness_of_fit_ref 1.091
_refine_ls_hydrogen_treatment noref
_refine_ls_matrix_type full
_refine_ls_number_constraints 0
_refine_ls_number_parameters 256
_refine_ls_number_reflns 1563
_refine_ls_number_restraints 6
_refine_ls_R_factor_all 0.271
_refine_ls_R_factor_gt 0.048
_refine_ls_shift/esd_mean 0.010
_refine_ls_shift/su_max 0.000
_refine_ls_structure_factor_coef F
_refine_ls_weighting_scheme sigma
_refine_ls_wR_factor_all 0.560
_refine_ls_wR_factor_ref 0.069
_reflns_number_gt 1563
_reflns_number_total 3640
_reflns_threshold_expression >3.0\s(I)
_cod_data_source_file ic020065y_2.cif
_cod_data_source_block st732-Co2(C10H2O8)(H2O)6
_cod_database_code 4318160

loop_
_symmetry_equiv_pos_as_xyz
x,y,z
-x,-y,-z

loop_
_atom_site_aniso_label
_atom_site_aniso_U_11
_atom_site_aniso_U_22
_atom_site_aniso_U_33
_atom_site_aniso_U_12
_atom_site_aniso_U_13
_atom_site_aniso_U_23
_atom_site_aniso_type_symbol
CO1 0.0116(4) 0.0147(4) 0.0173(4) 0.0016(3) -0.0000(3) 0.0071(3) Co
CO2 0.0148(6) 0.0127(6) 0.0211(6) 0.0015(5) 0.0022(4) 0.0036(4) Co
CO3 0.0143(6) 0.0130(6) 0.0208(6) 0.0022(5) 0.0018(4) 0.0025(4) Co
O1 0.028(2) 0.021(2) 0.029(2) 0.004(2) 0.004(2) 0.004(2) O
O2 0.026(2) 0.023(2) 0.028(2) 0.001(2) 0.001(2) -0.004(2) O
O3 0.026(2) 0.017(2) 0.025(2) -0.001(2) -0.011(2) 0.011(2) O
O4 0.025(2) 0.019(2) 0.027(2) -0.002(2) -0.012(2) 0.007(2) O
O5 0.016(2) 0.017(2) 0.023(2) 0.001(2) 0.007(1) 0.004(2) O
O6 0.020(2) 0.017(2) 0.024(2) 0.001(2) 0.009(2) 0.008(2) O
O7 0.035(2) 0.009(2) 0.033(2) 0.007(2) 0.017(2) 0.005(2) O
O8 0.046(3) 0.022(2) 0.028(2) 0.003(2) -0.010(2) 0.010(2) O
O9 0.018(2) 0.014(2) 0.034(2) 0.003(2) -0.004(2) 0.003(2) O
O10 0.048(3) 0.023(2) 0.031(2) 0.002(2) -0.012(2) 0.004(2) O
O11 0.018(2) 0.013(2) 0.032(2) 0.004(2) -0.003(2) 0.004(2) O
O12 0.036(2) 0.013(2) 0.033(2) 0.006(2) 0.019(2) 0.005(2) O
C1 0.016(3) 0.011(2) 0.017(3) -0.001(2) -0.003(2) 0.004(2) C
C2 0.017(3) 0.018(3) 0.019(3) 0.006(2) 0.005(2) 0.007(2) C
C3 0.014(3) 0.010(2) 0.013(2) 0.002(2) -0.004(2) 0.002(2) C
C4 0.012(3) 0.024(3) 0.014(3) 0.001(2) 0.005(2) 0.013(2) C
C5 0.012(2) 0.014(2) 0.014(2) 0.003(2) -0.001(2) 0.003(2) C
C6 0.016(3) 0.013(2) 0.012(2) 0.000(2) 0.001(2) 0.003(2) C
C7 0.015(3) 0.013(2) 0.016(2) 0.003(2) 0.001(2) 0.002(2) C
C8 0.009(3) 0.017(3) 0.022(3) -0.002(2) -0.003(2) 0.010(2) C
C9 0.010(3) 0.016(3) 0.024(3) 0.005(2) 0.004(2) 0.008(2) C
C10 0.016(3) 0.017(3) 0.015(3) 0.000(2) 0.000(2) 0.005(2) C
O13 0.054(6) 0.029(5) 0.039(6) 0.010(4) 0.002(4) 0.006(4) O
O14 0.055(6) 0.037(5) 0.050(6) -0.001(4) -0.013(4) 0.011(4) O
O15 0.10(1) 0.054(8) 0.20(2) -0.028(9) -0.05(1) 0.020(8) O
O16 0.12(1) 0.064(9) 0.16(2) -0.006(9) -0.03(1) 0.035(8) O

loop_
_atom_site_label
_atom_site_fract_x
_atom_site_fract_y
_atom_site_fract_z
_atom_site_U_iso_or_equiv
_atom_site_occupancy
_atom_site_thermal_displace_type
_atom_site_calc_flag
_atom_site_calc_attached_atom
_atom_site_type_symbol
CO1 0.49975(9) -0.24947(8) 0.75073(6) 0.0144(4) 1.000 Uani ? ? Co
CO2 1.0000 0.0000 1.0000 0.0158(6) 0.500 Uani ? ? Co
CO3 0.0000 0.5000 0.5000 0.0157(6) 0.500 Uani ? ? Co
O1 0.5144(5) -0.4626(4) 0.6423(3) 0.026(2) 1.000 Uani ? ? O
O2 0.4850(5) -0.0368(4) 0.8584(3) 0.025(2) 1.000 Uani ? ? O
O3 0.6422(5) -0.3504(4) 0.8623(3) 0.022(2) 1.000 Uani ? ? O
O4 0.3610(5) -0.1498(4) 0.6363(3) 0.023(2) 1.000 Uani ? ? O
O5 0.2610(4) -0.3527(4) 0.7968(3) 0.018(2) 1.000 Uani ? ? O
O6 0.7405(5) -0.1471(4) 0.7042(3) 0.020(2) 1.000 Uani ? ? O
O7 1.1274(5) -0.1501(4) 0.8863(3) 0.022(2) 1.000 Uani ? ? O
O8 1.0938(6) -0.0965(5) 1.1371(3) 0.031(2) 1.000 Uani ? ? O
O9 0.7678(4) -0.1397(4) 0.9705(3) 0.020(2) 1.000 Uani ? ? O
O10 0.0908(6) -0.5973(5) 0.6380(3) 0.032(3) 1.000 Uani ? ? O
O11 0.2328(4) -0.3596(4) 0.5280(3) 0.020(2) 1.000 Uani ? ? O
O12 -0.1320(5) -0.3503(4) 0.6112(3) 0.025(2) 1.000 Uani ? ? O
C1 -0.0672(6) -0.1008(5) 0.5652(4) 0.014(3) 1.000 Uani ? ? C
C2 0.1744(6) -0.0109(6) 0.4658(4) 0.018(3) 1.000 Uani ? ? C
C3 0.1071(6) -0.1112(5) 0.5305(4) 0.012(2) 1.000 Uani ? ? C
C4 0.2404(6) -0.2156(6) 0.5685(4) 0.016(3) 1.000 Uani ? ? C
C5 0.8430(7) -0.2088(6) 0.6323(4) 0.014(2) 1.000 Uani ? ? C
C6 1.0685(6) -0.3988(5) 0.9341(4) 0.014(3) 1.000 Uani ? ? C
C7 0.8903(6) -0.3878(5) 0.9704(4) 0.015(2) 1.000 Uani ? ? C
C8 0.8252(6) -0.4905(6) 1.0348(4) 0.015(3) 1.000 Uani ? ? C
C9 0.7585(6) -0.2832(6) 0.9316(4) 0.016(3) 1.000 Uani ? ? C
C10 0.1570(7) -0.2928(6) 0.8683(4) 0.016(3) 1.000 Uani ? ? C
O13 0.229(1) 0.664(1) 0.2382(7) 0.039(6) 0.500 Uani ? ? O
O14 0.226(1) 0.163(1) 0.7404(7) 0.046(6) 0.500 Uani ? ? O
O15 0.444(2) 0.190(1) 0.675(1) 0.10(1) 0.500 Uani ? ? O
O16 0.450(2) 0.688(1) 0.170(1) 0.11(1) 0.500 Uani ? ? O
H1 0.2945 -0.0182 0.4422 0.0228 1.000 Uiso calc C2 H
H2 0.7048 -0.4845 1.0581 0.0199 1.000 Uiso calc C8 H

loop_
_atom_type_symbol
_atom_type_description
_atom_type_scat_dispersion_real
_atom_type_scat_dispersion_imag
_atom_type_scat_source
C ? 0.002 0.002 International_Tables_Vol_IV_Table_2.3.1
H ? 0.000 0.000 International_Tables_Vol_IV_Table_2.3.1
Co ? 0.299 0.973 International_Tables_Vol_IV_Table_2.3.1
O ? 0.008 0.006 International_Tables_Vol_IV_Table_2.3.1

loop_
_geom_angle_atom_site_label_1
_geom_angle_atom_site_label_2
_geom_angle_atom_site_label_3
_geom_angle
_geom_angle_site_symmetry_1
_geom_angle_site_symmetry_2
_geom_angle_site_symmetry_3
_geom_angle_publ_flag
O1 CO1 O2 180.00 . . . ?
O1 CO1 O3 86.1(1) . . . ?
O1 CO1 O4 93.1(1) . . . ?
O1 CO1 O5 83.8(1) . . . ?
O1 CO1 O6 95.9(1) . . . ?
O2 CO1 O3 94.1(1) . . . ?
O2 CO1 O4 86.8(1) . . . ?
O2 CO1 O5 96.2(1) . . . ?
O2 CO1 O6 84.0(1) . . . ?
O3 CO1 O4 178.8(2) . . . ?
O3 CO1 O5 89.1(2) . . . ?
O3 CO1 O6 90.7(1) . . . ?
O4 CO1 O5 91.8(1) . . . ?
O4 CO1 O6 88.4(2) . . . ?
O5 CO1 O6 179.6(1) . . . ?
O7 CO2 O7 180.00 . . 2_757 ?
O7 CO2 O8 94.9(2) . . . ?
O7 CO2 O8 85.1(2) . . 2_757 ?
O7 CO2 O9 90.2(1) . . . ?
O7 CO2 O9 89.8(1) . . 2_757 ?
O7 CO2 O8 85.1(2) 2_757 . . ?
O7 CO2 O8 94.9(2) 2_757 . 2_757 ?
O7 CO2 O9 89.8(1) 2_757 . . ?
O7 CO2 O9 90.2(1) 2_757 . 2_757 ?
O8 CO2 O8 180.00 . . 2_757 ?
O8 CO2 O9 95.2(2) . . . ?
O8 CO2 O9 84.8(2) . . 2_757 ?
O8 CO2 O9 84.8(2) 2_757 . . ?
O8 CO2 O9 95.2(2) 2_757 . 2_757 ?
O9 CO2 O9 180.00 . . 2_757 ?
O10 CO3 O10 180.00 ._565 . 2_556 ?
O10 CO3 O11 85.9(2) ._565 . ._565 ?
O10 CO3 O11 94.1(2) ._565 . 2_556 ?
O10 CO3 O12 85.7(2) ._565 . ._565 ?
O10 CO3 O12 94.3(2) ._565 . 2_556 ?
O10 CO3 O11 94.1(2) 2_556 . ._565 ?
O10 CO3 O11 85.9(2) 2_556 . 2_556 ?
O10 CO3 O12 94.3(2) 2_556 . ._565 ?
O10 CO3 O12 85.7(2) 2_556 . 2_556 ?
O11 CO3 O11 180.00 ._565 . 2_556 ?
O11 CO3 O12 91.3(1) ._565 . ._565 ?
O11 CO3 O12 88.7(1) ._565 . 2_556 ?
O11 CO3 O12 88.7(1) 2_556 . ._565 ?
O11 CO3 O12 91.3(1) 2_556 . 2_556 ?
O12 CO3 O12 180.00 ._565 . 2_556 ?
CO1 O3 C9 126.1(3) . . . ?
CO1 O4 C4 126.6(3) . . . ?
CO1 O5 C10 126.6(3) . . . ?
CO1 O6 C5 126.0(3) . . . ?
CO2 O7 C10 137.2(4) . . ._655 ?
CO2 O9 C9 125.8(3) . . . ?
CO3 O11 C4 125.1(3) ._545 . . ?
CO3 O12 C5 138.1(4) ._545 . ._455 ?
C2 C1 C3 119.5(5) 2_556 . . ?
C2 C1 C5 116.2(4) 2_556 . ._455 ?
C3 C1 C5 124.3(4) . . ._455 ?
C1 C2 C3 120.6(4) 2_556 . . ?
C1 C3 C2 119.9(4) . . . ?
C1 C3 C4 123.8(4) . . . ?
C2 C3 C4 115.9(4) . . . ?
O4 C4 O11 123.7(5) . . . ?
O4 C4 C3 115.9(4) . . . ?
O11 C4 C3 120.3(4) . . . ?
O6 C5 O12 124.3(5) . . ._655 ?
O6 C5 C1 115.9(4) . . ._655 ?
O12 C5 C1 119.8(4) ._655 . ._655 ?
C7 C6 C8 119.2(5) . . 2_747 ?
C7 C6 C10 124.5(4) . . ._655 ?
C8 C6 C10 116.2(4) 2_747 . ._655 ?
C6 C7 C8 119.0(4) . . . ?
C6 C7 C9 123.1(4) . . . ?
C8 C7 C9 117.5(4) . . . ?
C6 C8 C7 121.7(4) 2_747 . . ?
O3 C9 O9 124.8(5) . . . ?
O3 C9 C7 114.8(4) . . . ?
O9 C9 C7 120.3(4) . . . ?
O5 C10 O7 123.2(5) . . ._455 ?
O5 C10 C6 116.5(4) . . ._455 ?
O7 C10 C6 120.3(4) ._455 . ._455 ?
O14 O15 O16 88.3(8) . . 2_666 ?
O13 O16 O15 87.2(8) . . 2_666 ?

loop_
_geom_bond_atom_site_label_1
_geom_bond_atom_site_label_2
_geom_bond_distance
_geom_bond_site_symmetry_1
_geom_bond_site_symmetry_2
_geom_bond_publ_flag
CO1 O1 2.110(3) . . ?
CO1 O2 2.102(3) . . ?
CO1 O3 2.078(4) . . ?
CO1 O4 2.083(4) . . ?
CO1 O5 2.097(3) . . ?
CO1 O6 2.108(4) . . ?
CO2 O7 2.040(3) . . ?
CO2 O7 2.040(3) . 2_757 ?
CO2 O8 2.159(4) . . ?
CO2 O8 2.159(4) . 2_757 ?
CO2 O9 2.054(3) . . ?
CO2 O9 2.054(3) . 2_757 ?
CO3 O10 2.165(5) . ._565 ?
CO3 O10 2.165(5) . 2_556 ?
CO3 O11 2.060(3) . ._565 ?
CO3 O11 2.060(3) . 2_556 ?
CO3 O12 2.038(3) . ._565 ?
CO3 O12 2.038(3) . 2_556 ?
O3 C9 1.251(6) . . ?
O4 C4 1.258(6) . . ?
O5 C10 1.255(6) . . ?
O6 C5 1.257(6) . . ?
O7 C10 1.266(6) . ._655 ?
O9 C9 1.265(6) . . ?
O11 C4 1.274(6) . . ?
O12 C5 1.249(6) . ._455 ?
C1 C2 1.397(7) . 2_556 ?
C1 C3 1.379(7) . . ?
C1 C5 1.520(7) . ._455 ?
C2 C3 1.386(7) . . ?
C3 C4 1.509(7) . . ?
C6 C7 1.414(7) . . ?
C6 C8 1.387(7) . 2_747 ?
C6 C10 1.493(7) . ._655 ?
C7 C8 1.394(7) . . ?
C7 C9 1.507(7) . . ?
O13 O16 1.89(2) . . ?
O14 O15 1.86(2) . . ?
O15 O16 2.14(2) . 2_666 ?

loop_
_geom_contact_atom_site_label_1
_geom_contact_atom_site_label_2
_geom_contact_distance
_geom_contact_site_symmetry_1
_geom_contact_site_symmetry_2
_geom_contact_publ_flag
? ? ? ? ? ?
